data_7150269
loop_
_publ_author_name
'Rodriguez, Rapha\"el'
'Moses, John E.'
'Adlington, Robert M.'
'Baldwin, Jack E.'

_publ_section_title
;
 A new and efficient method for o-quinone methide intermediate
 generation: application to the biomimetic synthesis of the benzopyran
 derived natural products (+/-)-lucidene and (+/-)-alboatrin.
;
_journal_issue 19
_journal_name_full 'Organic &amp; biomolecular chemistry'
_journal_page_first 3488
_journal_page_last 3495
_journal_paper_doi 10.1039/b508972g
_journal_volume 3
_journal_year 2005
_chemical_compound_source
;
synthesis as described
;
_chemical_formula_moiety ' C12 H14 O5 '
_chemical_formula_sum 'C12 H14 O5'
_chemical_formula_weight 238.24
_chemical_name_systematic
;
?
;
_space_group_IT_number 15
_symmetry_cell_setting monoclinic
_symmetry_space_group_name_Hall '-C 2yc'
_symmetry_space_group_name_H-M 'C 1 2/c 1'
_atom_sites_solution_hydrogens geom
_atom_sites_solution_primary direct
_cell_angle_alpha 90
_cell_angle_beta 123.921(2)
_cell_angle_gamma 90
_cell_formula_units_Z 8
_cell_length_a 29.1890(14)
_cell_length_b 4.9244(3)
_cell_length_c 19.8157(11)
_cell_measurement_reflns_used 11482
_cell_measurement_temperature 150
_cell_measurement_theta_max 28
_cell_measurement_theta_min 5
_cell_volume 2363.5(2)
_computing_cell_refinement
;
KappaCCD software 'DENZO' (Otwinowski &amp; Minor, 1996)
;
_computing_data_collection
;
KappaCCD software 'Collect' (Nonius, 2000)
;
_computing_data_reduction
;
KappaCCD software 'DENZO' (Otwinowski &amp; Minor, 1996)
;
_computing_publication_material
;
CRYSTALS (Watkin et al, 2001)
;
_computing_structure_refinement
;
CRYSTALS (Watkin et al, 2001)
;
_computing_structure_solution 'SIR92 (Giacovazzo et al, 1992)'
_diffrn_ambient_temperature 150
_diffrn_measured_fraction_theta_full 0.990
_diffrn_measured_fraction_theta_max 0.990
_diffrn_measurement_device_type
;
Nonius KappaCCD
;
_diffrn_measurement_method \w
_diffrn_radiation_monochromator graphite
_diffrn_radiation_type 'Mo K\a'
_diffrn_radiation_wavelength 0.71073
_diffrn_reflns_av_R_equivalents 0.045
_diffrn_reflns_limit_h_max 37
_diffrn_reflns_limit_h_min -37
_diffrn_reflns_limit_k_max 6
_diffrn_reflns_limit_k_min -6
_diffrn_reflns_limit_l_max 25
_diffrn_reflns_limit_l_min -25
_diffrn_reflns_number 11482
_diffrn_reflns_theta_full 27.493
_diffrn_reflns_theta_max 27.493
_diffrn_reflns_theta_min 5.131
_diffrn_standards_decay_% 0.00
_diffrn_standards_interval_count 0
_diffrn_standards_interval_time 0
_diffrn_standards_number 0
_exptl_absorpt_coefficient_mu 0.105
_exptl_absorpt_correction_T_max 0.99
_exptl_absorpt_correction_T_min 0.95
_exptl_absorpt_correction_type multi-scan
_exptl_absorpt_process_details
;
Denzo/Scalepack (Otwinowski &amp; Minor, 1996)
;
_exptl_crystal_colour ' colourless '
_exptl_crystal_density_diffrn 1.339
_exptl_crystal_description ' prism '
_exptl_crystal_F_000 1008
_exptl_crystal_size_max 0.44
_exptl_crystal_size_mid 0.18
_exptl_crystal_size_min 0.08
_refine_diff_density_max 0.29
_refine_diff_density_min -0.31
_refine_ls_extinction_method None
_refine_ls_goodness_of_fit_ref 1.0723
_refine_ls_hydrogen_treatment mixed
_refine_ls_matrix_type full
_refine_ls_number_parameters 158
_refine_ls_number_reflns 1691
_refine_ls_number_restraints 0
_refine_ls_R_factor_all 0.0782
_refine_ls_R_factor_gt 0.0483
_refine_ls_shift/su_max 0.008849
_refine_ls_structure_factor_coef F
_refine_ls_weighting_details
;
Method, part 1, Chebychev polynomial, (Watkin, 1994, Prince, 1982)
[weight] = 1.0/[A~0~*T~0~(x)+A~1~*T~1~(x) ... +A~n-1~]*T~n-1~(x)]
where A~i~ are the Chebychev coefficients listed below and x= Fcalc/Fmax
Method = Robust Weighting (Prince, 1982)
W = [weight] * [1-(deltaF/6*sigmaF)^2^]^2^
A~i~ are:
1.33 0.897 0.913
;
_refine_ls_weighting_scheme calc
_refine_ls_wR_factor_all 0.0712
_refine_ls_wR_factor_gt 0.0599
_refine_ls_wR_factor_ref 0.0599
_reflns_limit_h_max 31
_reflns_limit_h_min -37
_reflns_limit_k_max 6
_reflns_limit_k_min 0
_reflns_limit_l_max 25
_reflns_limit_l_min 0
_reflns_number_gt 1691
_reflns_number_total 2683
_reflns_threshold_expression I&gt;3.00u(I)
_cod_data_source_file b508972g.txt
_cod_data_source_block 1
_cod_depositor_comments
;
The following automatic conversions were performed:
'_symmetry_cell_setting' value 'Monoclinic' changed to 'monoclinic'
according to '/home/saulius/struct/CIF-dictionaries/cif_core.dic'
dictionary named 'cif_core.dic' version 2.4.1 from 2010-06-29.

Automatic conversion script
Id: cif_fix_enum 1527 2010-12-29 10:47:43Z saulius 
;
_cod_original_sg_symbol_H-M 'C 1 2/c 1 '
_cod_original_formula_sum ' C12 H14 O5 '
_cod_database_code 7150269

loop_
_symmetry_equiv_pos_as_xyz
x,y,z
-x,-y,-z
x+1/2,y+1/2,z
-x+1/2,-y+1/2,-z
-x,y,-z+1/2
x,-y,z+1/2
-x+1/2,y+1/2,-z+1/2
x+1/2,-y+1/2,z+1/2

loop_
_atom_site_label
_atom_site_type_symbol
_atom_site_fract_x
_atom_site_fract_y
_atom_site_fract_z
_atom_site_U_iso_or_equiv
_atom_site_occupancy
_atom_site_adp_type
C1 C 0.35363(8) 0.1802(4) 0.37123(11) 0.0294 1.0000 Uani
C2 C 0.32513(8) 0.0988(4) 0.29098(11) 0.0299 1.0000 Uani
C3 C 0.33895(8) 0.2235(4) 0.24146(11) 0.0302 1.0000 Uani
C4 C 0.38008(8) 0.4243(4) 0.27183(12) 0.0308 1.0000 Uani
C5 C 0.40819(8) 0.5005(4) 0.35391(12) 0.0305 1.0000 Uani
C6 C 0.39428(8) 0.3768(4) 0.40357(11) 0.0308 1.0000 Uani
O1 O 0.34334(6) 0.0438(3) 0.42424(8) 0.0324 1.0000 Uani
C7 C 0.30105(8) 0.1328(4) 0.42732(11) 0.0318 1.0000 Uani
O2 O 0.27200(7) 0.3177(4) 0.38532(10) 0.0483 1.0000 Uani
C8 C 0.29665(9) -0.0191(5) 0.48837(12) 0.0376 1.0000 Uani
O3 O 0.31369(6) 0.1549(3) 0.16156(8) 0.0396 1.0000 Uani
C9 C 0.39138(9) 0.5492(4) 0.21342(13) 0.0357 1.0000 Uani
O4 O 0.42440(6) 0.3561(3) 0.20183(8) 0.0366 1.0000 Uani
C10 C 0.42232(8) 0.3795(4) 0.13291(12) 0.0334 1.0000 Uani
O5 O 0.39649(9) 0.5544(3) 0.08334(10) 0.0519 1.0000 Uani
C11 C 0.45511(10) 0.1623(4) 0.12542(14) 0.0401 1.0000 Uani
C12 C 0.45299(9) 0.7129(4) 0.38966(14) 0.0390 1.0000 Uani
H1 H 0.2842(13) 0.035(6) 0.1431(18) 0.064(9) 1.0000 Uiso
H21 H 0.2958 -0.0438 0.2693 0.0361 1.0000 Uiso
H61 H 0.4136 0.4302 0.4620 0.0356 1.0000 Uiso
H81 H 0.2648 0.0527 0.4889 0.0465 1.0000 Uiso
H82 H 0.3315 0.0041 0.5435 0.0465 1.0000 Uiso
H83 H 0.2907 -0.2162 0.4738 0.0465 1.0000 Uiso
H91 H 0.4122 0.7230 0.2363 0.0443 1.0000 Uiso
H92 H 0.3558 0.5861 0.1603 0.0443 1.0000 Uiso
H111 H 0.4525 0.1867 0.0733 0.0498 1.0000 Uiso
H112 H 0.4946 0.1751 0.1722 0.0498 1.0000 Uiso
H113 H 0.4401 -0.0198 0.1257 0.0498 1.0000 Uiso
H121 H 0.4679 0.7383 0.4485 0.0447 1.0000 Uiso
H122 H 0.4834 0.6527 0.3840 0.0447 1.0000 Uiso
H123 H 0.4374 0.8885 0.3602 0.0447 1.0000 Uiso

loop_
_atom_site_aniso_label
_atom_site_aniso_U_11
_atom_site_aniso_U_22
_atom_site_aniso_U_33
_atom_site_aniso_U_23
_atom_site_aniso_U_13
_atom_site_aniso_U_12
C1 0.0322(9) 0.0306(9) 0.0273(9) 0.0046(8) 0.0179(8) 0.0050(8)
C2 0.0311(9) 0.0327(9) 0.0264(9) -0.0010(8) 0.0164(8) -0.0013(8)
C3 0.0291(9) 0.0359(10) 0.0238(9) -0.0016(8) 0.0137(7) 0.0003(8)
C4 0.0319(9) 0.0308(9) 0.0324(9) 0.0035(8) 0.0197(8) 0.0039(8)
C5 0.0287(9) 0.0267(9) 0.0346(10) -0.0004(8) 0.0167(8) 0.0030(8)
C6 0.0311(9) 0.0311(9) 0.0269(9) -0.0011(7) 0.0142(8) 0.0033(8)
O1 0.0387(7) 0.0336(7) 0.0288(7) 0.0057(6) 0.0213(6) 0.0052(6)
C7 0.0326(9) 0.0353(10) 0.0257(9) -0.0011(8) 0.0153(8) -0.0010(8)
O2 0.0480(9) 0.0574(10) 0.0478(9) 0.0199(8) 0.0318(8) 0.0208(8)
C8 0.0406(11) 0.0442(12) 0.0315(10) 0.0016(9) 0.0223(9) -0.0039(10)
O3 0.0407(8) 0.0531(9) 0.0246(7) -0.0050(7) 0.0180(6) -0.0086(7)
C9 0.0368(10) 0.0375(10) 0.0365(10) 0.0068(9) 0.0229(9) 0.0044(9)
O4 0.0355(7) 0.0463(8) 0.0322(7) 0.0085(6) 0.0215(6) 0.0090(6)
C10 0.0378(10) 0.0321(9) 0.0296(9) -0.0049(8) 0.0185(8) -0.0097(8)
O5 0.0841(13) 0.0378(8) 0.0405(8) 0.0095(7) 0.0389(9) 0.0095(9)
C11 0.0443(11) 0.0400(11) 0.0401(11) -0.0064(9) 0.0261(10) -0.0044(10)
C12 0.0346(10) 0.0332(10) 0.0439(11) -0.0021(9) 0.0186(9) -0.0027(9)

loop_
_atom_type_symbol
_atom_type_scat_dispersion_real
_atom_type_scat_dispersion_imag
_atom_type_scat_Cromer_Mann_a1
_atom_type_scat_Cromer_Mann_b1
_atom_type_scat_Cromer_Mann_a2
_atom_type_scat_Cromer_Mann_b2
_atom_type_scat_Cromer_Mann_a3
_atom_type_scat_Cromer_Mann_b3
_atom_type_scat_Cromer_Mann_a4
_atom_type_scat_Cromer_Mann_b4
_atom_type_scat_Cromer_Mann_c
_atom_type_scat_source
'C ' 0.0033 0.0016 2.3100 20.8439 1.0200 10.2075 1.5886 0.5687 0.8650 51.6512 0.2156 International_Tables_Vol_IV_Table_2.2B
'H ' 0.0000 0.0000 0.4930 10.5109 0.3229 26.1257 0.1402 3.1424 0.0408 57.7998 0.0030 International_Tables_Vol_IV_Table_2.2B
'O ' 0.0106 0.0060 3.0485 13.2771 2.2868 5.7011 1.5463 0.3239 0.8670 32.9089 0.2508 International_Tables_Vol_IV_Table_2.2B

loop_
_geom_angle_atom_site_label_1
_geom_angle_site_symmetry_1
_geom_angle_atom_site_label_2
_geom_angle_site_symmetry_2
_geom_angle_atom_site_label_3
_geom_angle_site_symmetry_3
_geom_angle
_geom_angle_publ_flag
C2 . C1 . C6 . 123.21(17) yes
C2 . C1 . O1 . 118.46(17) yes
C6 . C1 . O1 . 118.19(16) yes
C1 . C2 . C3 . 117.24(17) yes
C1 . C2 . H21 . 121.381 no
C3 . C2 . H21 . 121.381 no
C2 . C3 . C4 . 121.47(17) yes
C2 . C3 . O3 . 121.77(17) yes
C4 . C3 . O3 . 116.75(18) yes
C3 . C4 . C5 . 119.43(18) yes
C3 . C4 . C9 . 117.46(17) yes
C5 . C4 . C9 . 123.11(18) yes
C4 . C5 . C6 . 119.23(18) yes
C4 . C5 . C12 . 121.53(18) yes
C6 . C5 . C12 . 119.24(18) yes
C1 . C6 . C5 . 119.42(17) yes
C1 . C6 . H61 . 120.292 no
C5 . C6 . H61 . 120.292 no
C1 . O1 . C7 . 117.42(15) yes
O1 . C7 . O2 . 121.71(18) yes
O1 . C7 . C8 . 111.80(17) yes
O2 . C7 . C8 . 126.48(19) yes
C7 . C8 . H81 . 109.467 no
C7 . C8 . H82 . 109.467 no
H81 . C8 . H82 . 109.476 no
C7 . C8 . H83 . 109.466 no
H81 . C8 . H83 . 109.476 no
H82 . C8 . H83 . 109.476 no
C3 . O3 . H1 . 113.2(18) yes
C4 . C9 . O4 . 107.61(16) yes
C4 . C9 . H91 . 109.935 no
O4 . C9 . H91 . 109.935 no
C4 . C9 . H92 . 109.935 no
O4 . C9 . H92 . 109.935 no
H91 . C9 . H92 . 109.467 no
C9 . O4 . C10 . 116.52(15) yes
O4 . C10 . O5 . 123.1(2) yes
O4 . C10 . C11 . 111.88(17) yes
O5 . C10 . C11 . 125.05(19) yes
C10 . C11 . H111 . 109.467 no
C10 . C11 . H112 . 109.467 no
H111 . C11 . H112 . 109.476 no
C10 . C11 . H113 . 109.467 no
H111 . C11 . H113 . 109.476 no
H112 . C11 . H113 . 109.476 no
C5 . C12 . H121 . 109.467 no
C5 . C12 . H122 . 109.467 no
H121 . C12 . H122 . 109.476 no
C5 . C12 . H123 . 109.467 no
H121 . C12 . H123 . 109.476 no
H122 . C12 . H123 . 109.476 no

loop_
_geom_bond_atom_site_label_1
_geom_bond_site_symmetry_1
_geom_bond_atom_site_label_2
_geom_bond_site_symmetry_2
_geom_bond_distance
_geom_bond_publ_flag
C1 . C2 . 1.380(3) yes
C1 . C6 . 1.381(3) yes
C1 . O1 . 1.413(2) yes
C2 . C3 . 1.394(3) yes
C2 . H21 . 1.000 no
C3 . C4 . 1.406(3) yes
C3 . O3 . 1.364(2) yes
C4 . C5 . 1.404(3) yes
C4 . C9 . 1.501(3) yes
C5 . C6 . 1.396(3) yes
C5 . C12 . 1.507(3) yes
C6 . H61 . 1.000 no
O1 . C7 . 1.343(2) yes
C7 . O2 . 1.205(3) yes
C7 . C8 . 1.488(3) yes
C8 . H81 . 1.000 no
C8 . H82 . 1.000 no
C8 . H83 . 1.000 no
O3 . H1 . 0.94(3) yes
C9 . O4 . 1.461(3) yes
C9 . H91 . 1.000 no
C9 . H92 . 1.000 no
O4 . C10 . 1.338(2) yes
C10 . O5 . 1.204(3) yes
C10 . C11 . 1.497(3) yes
C11 . H111 . 1.000 no
C11 . H112 . 1.000 no
C11 . H113 . 1.000 no
C12 . H121 . 1.000 no
C12 . H122 . 1.000 no
C12 . H123 . 1.000 no

loop_
_geom_hbond_atom_site_label_D
_geom_hbond_atom_site_label_H
_geom_hbond_atom_site_label_A
_geom_hbond_site_symmetry_A
_geom_hbond_distance_DH
_geom_hbond_distance_HA
_geom_hbond_distance_DA
_geom_hbond_angle_DHA
_geom_hbond_publ_flag
O3 H1 O2 7_545 0.94(3) 1.77(3) 2.699(2) 175(3) yes

loop_
_cod_related_entry_id
_cod_related_entry_database
_cod_related_entry_code
1 ChemSpider 21141217
